data_4328570
loop_
_publ_author_name
'Jessica N. Boynton'
'W. Alexander Merrill'
'William M. Reiff'
'James C. Fettinger'
'Philip P. Power'

_publ_section_title
;
 Two-Coordinate, Quasi-Two-Coordinate, and Distorted Three Coordinate,
 T-Shaped Chromium(II) Amido Complexes: Unusual Effects of Coordination
 Geometry on the Lowering of Ground State Magnetic Moments
;
_journal_name_full 'Inorganic Chemistry'
_journal_page_first 3212
_journal_page_last 3219
_journal_paper_doi 10.1021/ic202661n
_journal_volume 51
_journal_year 2012
_chemical_formula_moiety '2(C48 H52 Cr N2), C6 H14'
_chemical_formula_sum 'C102 H118 Cr2 N4'
_chemical_formula_weight 1504.00
_chemical_name_systematic
; 

 ? 

;
_space_group_IT_number 2
_symmetry_cell_setting triclinic
_symmetry_space_group_name_Hall '-P 1'
_symmetry_space_group_name_H-M 'P -1'
_atom_sites_solution_hydrogens geom
_atom_sites_solution_primary direct
_atom_sites_solution_secondary difmap
_audit_creation_method SHELXL-97
_cell_angle_alpha 77.851(3)
_cell_angle_beta 82.704(2)
_cell_angle_gamma 86.023(2)
_cell_formula_units_Z 2
_cell_length_a 13.1525(5)
_cell_length_b 17.6782(8)
_cell_length_c 18.5516(7)
_cell_measurement_reflns_used 4043
_cell_measurement_temperature 90(2)
_cell_measurement_theta_max 71.26
_cell_measurement_theta_min 2.45
_cell_volume 4178.7(3)
_computing_cell_refinement 'SAINT (7.68A) (Bruker, 2009)'
_computing_data_collection 'Apex2 (2010-7) (Bruker, 2010)'
_computing_data_reduction 'SAINT (7.68A) (Bruker, 2009)'
_computing_molecular_graphics 'Bruker SHELXTL'
_computing_publication_material 'Bruker SHELXTL'
_computing_structure_refinement 'SHELXL-97 (Sheldrick, 2008)'
_computing_structure_solution 'SHELXS-97 (Sheldrick, 2008)'
_diffrn_ambient_temperature 90(2)
_diffrn_measured_fraction_theta_full 0.909
_diffrn_measured_fraction_theta_max 0.909
_diffrn_measurement_device_type 'Bruker Duo APEX-II CCD'
_diffrn_measurement_method '\f and \w scans'
_diffrn_radiation_monochromator graphite
_diffrn_radiation_source 'fine-focus sealed tube'
_diffrn_radiation_type CuK\a
_diffrn_radiation_wavelength 1.54178
_diffrn_reflns_av_R_equivalents 0.0000
_diffrn_reflns_av_sigmaI/netI 0.0791
_diffrn_reflns_limit_h_max 15
_diffrn_reflns_limit_h_min -15
_diffrn_reflns_limit_k_max 21
_diffrn_reflns_limit_k_min -20
_diffrn_reflns_limit_l_max 22
_diffrn_reflns_limit_l_min 0
_diffrn_reflns_number 14015
_diffrn_reflns_theta_full 68.25
_diffrn_reflns_theta_max 68.25
_diffrn_reflns_theta_min 2.45
_exptl_absorpt_coefficient_mu 2.515
_exptl_absorpt_correction_T_max 0.7072
_exptl_absorpt_correction_T_min 0.3941
_exptl_absorpt_correction_type multi-scan
_exptl_absorpt_process_details 'TWINABS V2008/4 (Sheldrick, 2008)'
_exptl_crystal_colour Orange
_exptl_crystal_density_diffrn 1.195
_exptl_crystal_description Block
_exptl_crystal_F_000 1612
_exptl_crystal_size_max 0.46
_exptl_crystal_size_mid 0.25
_exptl_crystal_size_min 0.15
_refine_diff_density_max 1.698
_refine_diff_density_min -0.906
_refine_diff_density_rms 0.112
_refine_ls_extinction_method none
_refine_ls_goodness_of_fit_ref 1.031
_refine_ls_hydrogen_treatment constr
_refine_ls_matrix_type full
_refine_ls_number_parameters 1015
_refine_ls_number_reflns 14018
_refine_ls_number_restraints 25
_refine_ls_restrained_S_all 1.032
_refine_ls_R_factor_all 0.1039
_refine_ls_R_factor_gt 0.0935
_refine_ls_shift/su_max 0.001
_refine_ls_shift/su_mean 0.000
_refine_ls_structure_factor_coef Fsqd
_refine_ls_weighting_details 'calc w=1/[\s^2^(Fo^2^)+(0.1528P)^2^+8.6790P] where P=(Fo^2^+2Fc^2^)/3'
_refine_ls_weighting_scheme calc
_refine_ls_wR_factor_gt 0.2460
_refine_ls_wR_factor_ref 0.2557
_reflns_number_gt 12193
_reflns_number_total 14018
_reflns_threshold_expression >2sigma(I)
_cod_data_source_file ic202661n_si_001_4.cif
_cod_data_source_block jb13tw52
_cod_depositor_comments
;
The following automatic conversions were performed:

'_refine_ls_hydrogen_treatment' value 'Constr' changed to 'constr'
according to the built-in table from CIF Core dictionary named
'cif_core.dic' version 2.4.1 from 2010-06-29.

Automatic conversion script
Id: cif_fix_values 1891 2012-01-12 08:04:46Z andrius 
;
_cod_database_code 4328570

loop_
_symmetry_equiv_pos_as_xyz
'x, y, z'
'-x, -y, -z'

loop_
_atom_site_label
_atom_site_type_symbol
_atom_site_fract_x
_atom_site_fract_y
_atom_site_fract_z
_atom_site_U_iso_or_equiv
_atom_site_adp_type
_atom_site_occupancy
_atom_site_symmetry_multiplicity
_atom_site_calc_flag
_atom_site_refinement_flags
_atom_site_disorder_assembly
_atom_site_disorder_group
Cr1 Cr 0.22547(4) 0.79145(4) 0.06419(3) 0.01715(14) Uani 1 1 d . . .
Cr2 Cr 0.11997(6) 0.23432(5) 0.36734(5) 0.01899(19) Uani 0.72 1 d P A 1
Cr2A Cr 0.12059(18) 0.28575(13) 0.34480(13) 0.0211(5) Uani 0.28 1 d P A 2
C1 C 0.0383(2) 0.8376(2) 0.15131(19) 0.0143(7) Uani 1 1 d . . .
N1 N 0.0883(2) 0.77912(18) 0.12168(17) 0.0186(7) Uani 1 1 d . . .
H1 H 0.0587 0.7346 0.1283 0.022 Uiso 1 1 calc R . .
C2 C 0.0913(3) 0.9066(2) 0.1458(2) 0.0152(7) Uani 1 1 d . . .
N2 N 0.2586(2) 0.75429(17) -0.02775(16) 0.0162(7) Uani 1 1 d . . .
H2 H 0.2379 0.7878 -0.0658 0.019 Uiso 1 1 calc R . .
C3 C 0.0449(3) 0.9684(2) 0.1736(2) 0.0198(8) Uani 1 1 d . . .
H3 H 0.0822 1.0135 0.1701 0.024 Uiso 1 1 calc R . .
N3 N 0.1547(2) 0.24660(17) 0.25881(18) 0.0191(7) Uani 1 1 d . . .
H3A H 0.1370 0.2900 0.2292 0.023 Uiso 1 1 calc R A 1
C4 C -0.0559(3) 0.9652(2) 0.2069(2) 0.0222(9) Uani 1 1 d . . .
H4 H -0.0889 1.0087 0.2241 0.027 Uiso 1 1 calc R . .
N4 N -0.0183(2) 0.26094(19) 0.40842(19) 0.0231(8) Uani 1 1 d . . .
H4A H -0.0592 0.2222 0.4147 0.028 Uiso 1 1 calc R A 1
C5 C -0.1082(3) 0.8973(2) 0.2145(2) 0.0188(8) Uani 1 1 d . . .
H5 H -0.1768 0.8949 0.2381 0.023 Uiso 1 1 calc R . .
C6 C -0.0632(3) 0.8330(2) 0.18872(19) 0.0149(7) Uani 1 1 d . . .
C7 C 0.1998(3) 0.9064(2) 0.1087(2) 0.0150(7) Uani 1 1 d . . .
C8 C 0.2806(3) 0.8698(2) 0.1480(2) 0.0182(8) Uani 1 1 d . . .
C9 C 0.3796(3) 0.8672(2) 0.1112(2) 0.0183(8) Uani 1 1 d . . .
H9 H 0.4334 0.8413 0.1378 0.022 Uiso 1 1 calc R . .
C10 C 0.4020(3) 0.9018(2) 0.0363(2) 0.0175(8) Uani 1 1 d . . .
C11 C 0.3216(3) 0.9381(2) -0.0019(2) 0.0182(8) Uani 1 1 d . . .
H11 H 0.3359 0.9614 -0.0529 0.022 Uiso 1 1 calc R . .
C12 C 0.2204(3) 0.9413(2) 0.0319(2) 0.0191(8) Uani 1 1 d . . .
C13 C -0.1173(3) 0.7595(2) 0.20301(19) 0.0159(8) Uani 1 1 d . . .
C14 C -0.0939(3) 0.6994(2) 0.2617(2) 0.0171(8) Uani 1 1 d . . .
C15 C -0.1477(3) 0.6309(2) 0.2779(2) 0.0232(9) Uani 1 1 d . . .
H15 H -0.1321 0.5911 0.3186 0.028 Uiso 1 1 calc R . .
C16 C -0.2232(3) 0.6203(2) 0.2356(2) 0.0256(9) Uani 1 1 d . . .
C17 C -0.2442(3) 0.6789(2) 0.1768(2) 0.0258(9) Uani 1 1 d . . .
H17 H -0.2952 0.6719 0.1471 0.031 Uiso 1 1 calc R . .
C18 C -0.1935(3) 0.7479(2) 0.1595(2) 0.0180(8) Uani 1 1 d . . .
C19 C 0.2602(3) 0.8378(2) 0.2303(2) 0.0234(9) Uani 1 1 d . . .
H19A H 0.3229 0.8117 0.2486 0.035 Uiso 1 1 calc R . .
H19B H 0.2057 0.8007 0.2397 0.035 Uiso 1 1 calc R . .
H19C H 0.2388 0.8803 0.2561 0.035 Uiso 1 1 calc R . .
C20 C 0.5099(3) 0.8974(2) -0.0023(2) 0.0253(9) Uani 1 1 d . . .
H20A H 0.5196 0.8506 -0.0233 0.038 Uiso 1 1 calc R . .
H20B H 0.5591 0.8954 0.0336 0.038 Uiso 1 1 calc R . .
H20C H 0.5209 0.9432 -0.0421 0.038 Uiso 1 1 calc R . .
C21 C 0.1363(3) 0.9794(2) -0.0114(2) 0.0256(9) Uani 1 1 d . . .
H21A H 0.1098 1.0260 0.0068 0.038 Uiso 1 1 calc R . .
H21B H 0.0809 0.9435 -0.0054 0.038 Uiso 1 1 calc R . .
H21C H 0.1628 0.9938 -0.0640 0.038 Uiso 1 1 calc R . .
C22 C -0.0103(3) 0.7074(2) 0.3079(2) 0.0237(9) Uani 1 1 d . . .
H22A H -0.0011 0.6589 0.3439 0.036 Uiso 1 1 calc R . .
H22B H -0.0295 0.7497 0.3342 0.036 Uiso 1 1 calc R . .
H22C H 0.0540 0.7186 0.2754 0.036 Uiso 1 1 calc R . .
C23 C -0.2800(4) 0.5453(3) 0.2538(3) 0.0421(12) Uani 1 1 d . . .
H23A H -0.3309 0.5478 0.2190 0.063 Uiso 1 1 calc R . .
H23B H -0.3148 0.5381 0.3046 0.063 Uiso 1 1 calc R . .
H23C H -0.2310 0.5017 0.2496 0.063 Uiso 1 1 calc R . .
C24 C -0.2204(3) 0.8111(3) 0.0950(2) 0.0273(10) Uani 1 1 d . . .
H24A H -0.2614 0.8527 0.1139 0.041 Uiso 1 1 calc R . .
H24B H -0.2599 0.7895 0.0633 0.041 Uiso 1 1 calc R . .
H24C H -0.1572 0.8319 0.0661 0.041 Uiso 1 1 calc R . .
C25 C 0.3060(3) 0.68930(19) -0.0489(2) 0.0141(7) Uani 1 1 d . . .
C26 C 0.3198(3) 0.6830(2) -0.1250(2) 0.0165(8) Uani 1 1 d . . .
C27 C 0.3666(3) 0.6160(2) -0.1439(2) 0.0165(8) Uani 1 1 d . . .
H27 H 0.3745 0.6116 -0.1945 0.020 Uiso 1 1 calc R . .
C28 C 0.4023(3) 0.5552(2) -0.0918(2) 0.0178(8) Uani 1 1 d . . .
H28 H 0.4337 0.5097 -0.1059 0.021 Uiso 1 1 calc R . .
C29 C 0.3906(3) 0.5632(2) -0.0176(2) 0.0169(8) Uani 1 1 d . . .
H29 H 0.4156 0.5224 0.0189 0.020 Uiso 1 1 calc R . .
C30 C 0.3441(2) 0.6282(2) 0.00402(19) 0.0137(7) Uani 1 1 d . . .
C31 C 0.2850(3) 0.7475(2) -0.18337(19) 0.0148(7) Uani 1 1 d . . .
C32 C 0.3451(3) 0.8131(2) -0.2095(2) 0.0166(8) Uani 1 1 d . . .
C33 C 0.3149(3) 0.8699(2) -0.2670(2) 0.0214(8) Uani 1 1 d . . .
H33 H 0.3560 0.9135 -0.2851 0.026 Uiso 1 1 calc R . .
C34 C 0.2262(3) 0.8653(2) -0.2994(2) 0.0209(8) Uani 1 1 d . . .
C35 C 0.1655(3) 0.8024(2) -0.2705(2) 0.0200(8) Uani 1 1 d . . .
H35 H 0.1032 0.7996 -0.2905 0.024 Uiso 1 1 calc R . .
C36 C 0.1928(3) 0.7437(2) -0.2135(2) 0.0186(8) Uani 1 1 d . . .
C37 C 0.3339(3) 0.6341(2) 0.0840(2) 0.0153(8) Uani 1 1 d . . .
C38 C 0.2421(3) 0.6134(2) 0.1306(2) 0.0188(8) Uani 1 1 d . . .
C39 C 0.2364(3) 0.6152(2) 0.2053(2) 0.0224(9) Uani 1 1 d . . .
H39 H 0.1741 0.6024 0.2362 0.027 Uiso 1 1 calc R . .
C40 C 0.3196(3) 0.6352(2) 0.2370(2) 0.0233(9) Uani 1 1 d . . .
C41 C 0.4077(3) 0.6568(2) 0.1899(2) 0.0213(8) Uani 1 1 d . . .
H41 H 0.4642 0.6722 0.2098 0.026 Uiso 1 1 calc R . .
C42 C 0.4165(3) 0.6568(2) 0.1146(2) 0.0182(8) Uani 1 1 d . . .
C43 C 0.1256(3) 0.6760(2) -0.1840(2) 0.0273(9) Uani 1 1 d . . .
H43A H 0.0586 0.6876 -0.2027 0.041 Uiso 1 1 calc R . .
H43B H 0.1163 0.6663 -0.1296 0.041 Uiso 1 1 calc R . .
H43C H 0.1580 0.6299 -0.2004 0.041 Uiso 1 1 calc R . .
C44 C 0.1973(3) 0.9262(2) -0.3638(2) 0.0275(10) Uani 1 1 d . . .
H44A H 0.1386 0.9581 -0.3472 0.041 Uiso 1 1 calc R . .
H44B H 0.1789 0.9013 -0.4025 0.041 Uiso 1 1 calc R . .
H44C H 0.2556 0.9591 -0.3838 0.041 Uiso 1 1 calc R . .
C45 C 0.4405(3) 0.8205(3) -0.1750(2) 0.0275(9) Uani 1 1 d . . .
H45A H 0.4877 0.7759 -0.1792 0.041 Uiso 1 1 calc R . .
H45B H 0.4221 0.8224 -0.1225 0.041 Uiso 1 1 calc R . .
H45C H 0.4738 0.8682 -0.2008 0.041 Uiso 1 1 calc R . .
C46 C 0.5132(3) 0.6820(2) 0.0647(2) 0.0242(9) Uani 1 1 d . . .
H46A H 0.5548 0.6362 0.0551 0.036 Uiso 1 1 calc R . .
H46B H 0.5525 0.7125 0.0889 0.036 Uiso 1 1 calc R . .
H46C H 0.4951 0.7136 0.0176 0.036 Uiso 1 1 calc R . .
C47 C 0.3117(4) 0.6318(3) 0.3194(2) 0.0361(11) Uani 1 1 d . . .
H47A H 0.3534 0.5873 0.3425 0.054 Uiso 1 1 calc R . .
H47B H 0.2399 0.6262 0.3408 0.054 Uiso 1 1 calc R . .
H47C H 0.3366 0.6795 0.3283 0.054 Uiso 1 1 calc R . .
C48 C 0.1532(3) 0.5885(2) 0.0991(2) 0.0226(9) Uani 1 1 d . . .
H48A H 0.1470 0.6207 0.0498 0.034 Uiso 1 1 calc R . .
H48B H 0.0899 0.5944 0.1319 0.034 Uiso 1 1 calc R . .
H48C H 0.1646 0.5341 0.0950 0.034 Uiso 1 1 calc R . .
C49 C 0.2060(2) 0.1881(2) 0.2294(2) 0.0137(7) Uani 1 1 d . A .
C50 C 0.2476(3) 0.1246(2) 0.2785(2) 0.0160(8) Uani 1 1 d . . .
C51 C 0.2984(3) 0.0623(2) 0.2517(2) 0.0202(8) Uani 1 1 d . A .
H51 H 0.3257 0.0200 0.2854 0.024 Uiso 1 1 calc R . .
C52 C 0.3094(3) 0.0617(2) 0.1758(2) 0.0216(8) Uani 1 1 d . . .
H52 H 0.3427 0.0189 0.1576 0.026 Uiso 1 1 calc R A .
C53 C 0.2705(3) 0.1248(2) 0.1278(2) 0.0185(8) Uani 1 1 d . A .
H53 H 0.2784 0.1248 0.0761 0.022 Uiso 1 1 calc R . .
C54 C 0.2204(3) 0.1883(2) 0.1524(2) 0.0171(8) Uani 1 1 d . . .
C55 C 0.1866(3) 0.2578(2) 0.09771(19) 0.0164(8) Uani 1 1 d . A .
C56 C 0.0972(3) 0.2578(2) 0.0632(2) 0.0215(8) Uani 1 1 d . . .
C57 C 0.0716(3) 0.3221(2) 0.0108(2) 0.0240(9) Uani 1 1 d . A .
H57 H 0.0116 0.3215 -0.0127 0.029 Uiso 1 1 calc R . .
C58 C 0.1306(3) 0.3882(2) -0.0092(2) 0.0240(9) Uani 1 1 d . . .
C59 C 0.2176(3) 0.3872(2) 0.0266(2) 0.0231(9) Uani 1 1 d . A .
H59 H 0.2589 0.4312 0.0145 0.028 Uiso 1 1 calc R . .
C60 C 0.2462(3) 0.3237(2) 0.0799(2) 0.0196(8) Uani 1 1 d . . .
C61 C 0.2363(3) 0.1270(2) 0.3594(2) 0.0173(8) Uani 1 1 d . A .
C62 C 0.3052(3) 0.1680(2) 0.3876(2) 0.0196(8) Uani 1 1 d . . .
C63 C 0.2920(3) 0.1697(2) 0.4632(2) 0.0248(9) Uani 1 1 d . A .
H63 H 0.3385 0.1975 0.4818 0.030 Uiso 1 1 calc R . .
C64 C 0.2139(4) 0.1326(2) 0.5119(2) 0.0287(10) Uani 1 1 d . . .
C65 C 0.1467(3) 0.0939(3) 0.4835(2) 0.0337(11) Uani 1 1 d . A .
H65 H 0.0923 0.0685 0.5162 0.040 Uiso 1 1 calc R . .
C66 C 0.1548(3) 0.0903(2) 0.4078(2) 0.0263(10) Uani 1 1 d . . .
C67 C 0.0295(3) 0.1890(3) 0.0832(2) 0.0284(10) Uani 1 1 d . A .
H67A H -0.0319 0.2009 0.0573 0.043 Uiso 1 1 calc R . .
H67B H 0.0092 0.1774 0.1369 0.043 Uiso 1 1 calc R . .
H67C H 0.0673 0.1439 0.0683 0.043 Uiso 1 1 calc R . .
C68 C 0.3414(3) 0.3253(3) 0.1169(2) 0.0270(10) Uani 1 1 d . A .
H68A H 0.3771 0.3729 0.0943 0.041 Uiso 1 1 calc R . .
H68B H 0.3867 0.2803 0.1106 0.041 Uiso 1 1 calc R . .
H68C H 0.3221 0.3239 0.1700 0.041 Uiso 1 1 calc R . .
C69 C 0.1034(4) 0.4572(3) -0.0675(2) 0.0337(11) Uani 1 1 d . A .
H69A H 0.1480 0.4995 -0.0680 0.051 Uiso 1 1 calc R . .
H69B H 0.0317 0.4740 -0.0561 0.051 Uiso 1 1 calc R . .
H69C H 0.1129 0.4429 -0.1162 0.051 Uiso 1 1 calc R . .
C70 C 0.3928(3) 0.2072(3) 0.3376(2) 0.0280(10) Uani 1 1 d . A .
H70A H 0.4223 0.2427 0.3626 0.042 Uiso 1 1 calc R . .
H70B H 0.3682 0.2364 0.2917 0.042 Uiso 1 1 calc R . .
H70C H 0.4454 0.1681 0.3259 0.042 Uiso 1 1 calc R . .
C71 C 0.2033(5) 0.1353(3) 0.5936(3) 0.0438(14) Uani 1 1 d . A .
H71A H 0.2546 0.0994 0.6181 0.066 Uiso 1 1 calc R . .
H71B H 0.1344 0.1202 0.6166 0.066 Uiso 1 1 calc R . .
H71C H 0.2140 0.1880 0.5991 0.066 Uiso 1 1 calc R . .
C72 C 0.0793(4) 0.0463(3) 0.3788(3) 0.0471(14) Uani 1 1 d . A .
H72A H 0.1117 -0.0031 0.3701 0.071 Uiso 1 1 calc R . .
H72B H 0.0585 0.0771 0.3322 0.071 Uiso 1 1 calc R . .
H72C H 0.0187 0.0363 0.4155 0.071 Uiso 1 1 calc R . .
C73 C -0.0682(3) 0.3244(2) 0.4301(2) 0.0169(8) Uani 1 1 d . A .
C74 C -0.1700(3) 0.3247(2) 0.46498(19) 0.0176(8) Uani 1 1 d . . .
C75 C -0.2159(3) 0.3915(2) 0.4845(2) 0.0244(9) Uani 1 1 d . A .
H75 H -0.2852 0.3908 0.5065 0.029 Uiso 1 1 calc R . .
C76 C -0.1643(3) 0.4593(2) 0.4729(2) 0.0289(10) Uani 1 1 d . . .
H76 H -0.1967 0.5043 0.4873 0.035 Uiso 1 1 calc R A .
C77 C -0.0620(3) 0.4595(2) 0.4390(2) 0.0263(9) Uani 1 1 d . A .
H77 H -0.0251 0.5055 0.4304 0.032 Uiso 1 1 calc R . .
C78 C -0.0147(3) 0.3941(2) 0.4180(2) 0.0197(8) Uani 1 1 d . . .
C79 C -0.2302(3) 0.2526(2) 0.4820(2) 0.0164(8) Uani 1 1 d . A .
C80 C -0.2072(3) 0.1922(2) 0.5406(2) 0.0187(8) Uani 1 1 d . . .
C81 C -0.2672(3) 0.1278(2) 0.5594(2) 0.0209(8) Uani 1 1 d . A .
H81 H -0.2518 0.0871 0.5994 0.025 Uiso 1 1 calc R . .
C82 C -0.3494(3) 0.1216(2) 0.5208(2) 0.0240(9) Uani 1 1 d . . .
C83 C -0.3701(3) 0.1805(2) 0.4626(2) 0.0224(8) Uani 1 1 d . A .
H83 H -0.4250 0.1760 0.4352 0.027 Uiso 1 1 calc R . .
C84 C -0.3124(3) 0.2469(2) 0.4423(2) 0.0198(8) Uani 1 1 d . . .
C85 C 0.0935(3) 0.3962(2) 0.3822(2) 0.0191(8) Uani 1 1 d . A .
C86 C 0.1749(3) 0.3731(2) 0.4251(2) 0.0187(8) Uani 1 1 d . . .
C87 C 0.2757(3) 0.3812(2) 0.3910(2) 0.0250(9) Uani 1 1 d . A .
H87 H 0.3307 0.3659 0.4204 0.030 Uiso 1 1 calc R . .
C88 C 0.2982(3) 0.4110(2) 0.3153(2) 0.0228(9) Uani 1 1 d . . .
C89 C 0.2168(3) 0.4311(2) 0.2730(2) 0.0219(9) Uani 1 1 d . A .
H89 H 0.2308 0.4502 0.2210 0.026 Uiso 1 1 calc R . .
C90 C 0.1149(3) 0.4240(2) 0.3047(2) 0.0221(9) Uani 1 1 d . . .
C91 C -0.1196(3) 0.1979(2) 0.5848(2) 0.0238(9) Uani 1 1 d . A .
H91A H -0.1152 0.1511 0.6237 0.036 Uiso 1 1 calc R . .
H91B H -0.1319 0.2434 0.6075 0.036 Uiso 1 1 calc R . .
H91C H -0.0551 0.2027 0.5517 0.036 Uiso 1 1 calc R . .
C92 C -0.4116(3) 0.0499(3) 0.5417(3) 0.0353(11) Uani 1 1 d . A .
H92A H -0.3706 0.0062 0.5266 0.053 Uiso 1 1 calc R . .
H92B H -0.4738 0.0589 0.5165 0.053 Uiso 1 1 calc R . .
H92C H -0.4308 0.0380 0.5955 0.053 Uiso 1 1 calc R . .
C93 C -0.3391(3) 0.3092(3) 0.3781(2) 0.0301(10) Uani 1 1 d . A .
H93A H -0.2762 0.3325 0.3511 0.045 Uiso 1 1 calc R . .
H93B H -0.3843 0.3491 0.3966 0.045 Uiso 1 1 calc R . .
H93C H -0.3743 0.2866 0.3447 0.045 Uiso 1 1 calc R . .
C94 C 0.1535(3) 0.3406(2) 0.5076(2) 0.0252(9) Uani 1 1 d . A .
H94A H 0.2185 0.3279 0.5289 0.038 Uiso 1 1 calc R . .
H94B H 0.1145 0.2937 0.5157 0.038 Uiso 1 1 calc R . .
H94C H 0.1135 0.3792 0.5317 0.038 Uiso 1 1 calc R . .
C95 C 0.4071(3) 0.4224(3) 0.2794(3) 0.0332(11) Uani 1 1 d . A .
H95A H 0.4529 0.4179 0.3180 0.050 Uiso 1 1 calc R . .
H95B H 0.4117 0.4740 0.2472 0.050 Uiso 1 1 calc R . .
H95C H 0.4274 0.3829 0.2498 0.050 Uiso 1 1 calc R . .
C96 C 0.0287(3) 0.4473(3) 0.2570(2) 0.0341(11) Uani 1 1 d . A .
H96A H -0.0309 0.4166 0.2789 0.051 Uiso 1 1 calc R . .
H96B H 0.0510 0.4381 0.2071 0.051 Uiso 1 1 calc R . .
H96C H 0.0101 0.5024 0.2541 0.051 Uiso 1 1 calc R . .
C101 C 0.4395(5) 0.0852(3) 0.7513(5) 0.062(2) Uani 0.69 1 d PD B 1
H10A H 0.4101 0.0580 0.7186 0.093 Uiso 0.69 1 calc PR B 1
H10B H 0.4102 0.0664 0.8028 0.093 Uiso 0.69 1 calc PR B 1
H10C H 0.5141 0.0757 0.7471 0.093 Uiso 0.69 1 calc PR B 1
C102 C 0.4153(4) 0.1700(2) 0.7294(3) 0.0484(14) Uani 0.69 1 d PD B 1
H10D H 0.4397 0.1957 0.7661 0.058 Uiso 0.69 1 calc PR B 1
H10E H 0.3397 0.1781 0.7332 0.058 Uiso 0.69 1 calc PR B 1
C103 C 0.4586(4) 0.2100(3) 0.6538(2) 0.0489(14) Uani 0.69 1 d PD B 1
H10F H 0.4378 0.1830 0.6167 0.059 Uiso 0.69 1 calc PR B 1
H10G H 0.5344 0.2058 0.6506 0.059 Uiso 0.69 1 calc PR B 1
C104 C 0.4253(4) 0.2939(2) 0.6340(2) 0.0443(13) Uani 0.69 1 d PD B 1
H10H H 0.3495 0.2983 0.6376 0.053 Uiso 0.69 1 calc PR B 1
H10I H 0.4469 0.3212 0.6707 0.053 Uiso 0.69 1 calc PR B 1
C105 C 0.4684(4) 0.3332(3) 0.5579(3) 0.0637(18) Uani 0.69 1 d PD B 1
H10J H 0.5436 0.3227 0.5524 0.076 Uiso 0.69 1 calc PR B 1
H10K H 0.4399 0.3099 0.5212 0.076 Uiso 0.69 1 calc PR B 1
C106 C 0.4479(7) 0.4174(3) 0.5398(4) 0.0514(19) Uani 0.69 1 d PD B 1
H10L H 0.3738 0.4288 0.5470 0.077 Uiso 0.69 1 calc PR B 1
H10M H 0.4744 0.4375 0.4880 0.077 Uiso 0.69 1 calc PR B 1
H10N H 0.4820 0.4419 0.5724 0.077 Uiso 0.69 1 calc PR B 1
C200 C 0.4163(12) 0.0376(7) 0.8093(7) 0.0514(19) Uani 0.31 1 d PD C 2
H20D H 0.4359 0.0521 0.8537 0.077 Uiso 0.31 1 calc PR C 2
H20E H 0.4337 -0.0175 0.8110 0.077 Uiso 0.31 1 calc PR C 2
H20F H 0.3423 0.0474 0.8077 0.077 Uiso 0.31 1 calc PR C 2
C201 C 0.4724(14) 0.0844(12) 0.7421(10) 0.062(2) Uani 0.31 1 d PD C 2
H20G H 0.4701 0.0606 0.6986 0.074 Uiso 0.31 1 calc PR C 2
H20H H 0.5451 0.0878 0.7494 0.074 Uiso 0.31 1 calc PR C 2
C202 C 0.4153(4) 0.1700(2) 0.7294(3) 0.0484(14) Uani 0.31 1 d P C 2
H20I H 0.3401 0.1660 0.7319 0.058 Uiso 0.31 1 calc PR C 2
H20J H 0.4296 0.1983 0.7674 0.058 Uiso 0.31 1 calc PR C 2
C203 C 0.4586(4) 0.2100(3) 0.6538(2) 0.0489(14) Uani 0.31 1 d P C 2
H20K H 0.4378 0.1830 0.6167 0.059 Uiso 0.31 1 calc PR C 2
H20L H 0.5344 0.2058 0.6506 0.059 Uiso 0.31 1 calc PR C 2
C204 C 0.4253(4) 0.2939(2) 0.6340(2) 0.0443(13) Uani 0.31 1 d P C 2
H20M H 0.3495 0.2983 0.6376 0.053 Uiso 0.31 1 calc PR C 2
H20N H 0.4469 0.3212 0.6707 0.053 Uiso 0.31 1 calc PR C 2
C205 C 0.4684(4) 0.3332(3) 0.5579(3) 0.0637(18) Uani 0.31 1 d P C 2
H20P H 0.5428 0.3226 0.5513 0.096 Uiso 0.31 1 calc PR C 2
H20Q H 0.4540 0.3892 0.5516 0.096 Uiso 0.31 1 calc PR C 2
H20R H 0.4367 0.3136 0.5208 0.096 Uiso 0.31 1 calc PR C 2

loop_
_atom_site_aniso_label
_atom_site_aniso_U_11
_atom_site_aniso_U_22
_atom_site_aniso_U_33
_atom_site_aniso_U_23
_atom_site_aniso_U_13
_atom_site_aniso_U_12
Cr1 0.0151(3) 0.0199(3) 0.0166(3) -0.0074(2) 0.0036(2) -0.0003(2)
Cr2 0.0169(4) 0.0214(4) 0.0163(4) -0.0034(4) 0.0053(3) 0.0011(3)
Cr2A 0.0270(11) 0.0130(10) 0.0223(12) -0.0036(10) -0.0004(9) 0.0024(9)
C1 0.0121(15) 0.0161(16) 0.0148(16) -0.0037(14) -0.0002(12) -0.0014(13)
N1 0.0186(14) 0.0181(15) 0.0201(15) -0.0092(13) 0.0036(12) -0.0010(12)
C2 0.0122(15) 0.0145(16) 0.0185(17) -0.0053(14) 0.0037(13) -0.0012(13)
N2 0.0191(14) 0.0157(14) 0.0132(14) -0.0045(12) -0.0003(11) 0.0045(12)
C3 0.0190(17) 0.0160(17) 0.0247(19) -0.0065(15) 0.0020(14) -0.0045(14)
N3 0.0201(14) 0.0123(14) 0.0232(16) -0.0043(13) 0.0036(12) 0.0033(12)
C4 0.0224(18) 0.0189(17) 0.026(2) -0.0113(16) 0.0042(15) 0.0016(15)
N4 0.0164(14) 0.0234(16) 0.0289(17) -0.0078(15) 0.0030(13) 0.0005(13)
C5 0.0126(15) 0.0238(18) 0.0192(18) -0.0072(16) 0.0052(13) -0.0007(14)
C6 0.0137(15) 0.0177(17) 0.0136(16) -0.0064(14) 0.0038(13) -0.0022(13)
C7 0.0128(15) 0.0128(16) 0.0186(17) -0.0044(14) 0.0056(13) -0.0044(13)
C8 0.0145(16) 0.0152(16) 0.0247(19) -0.0048(15) 0.0008(14) -0.0035(13)
C9 0.0140(15) 0.0155(16) 0.0277(19) -0.0104(15) -0.0015(14) 0.0000(13)
C10 0.0109(15) 0.0165(16) 0.0258(19) -0.0077(15) 0.0049(13) -0.0074(13)
C11 0.0160(16) 0.0154(17) 0.0204(18) -0.0006(15) 0.0059(14) -0.0047(13)
C12 0.0155(16) 0.0147(16) 0.0255(19) -0.0015(16) 0.0026(14) -0.0065(13)
C13 0.0107(15) 0.0231(18) 0.0136(16) -0.0058(15) 0.0067(12) -0.0059(13)
C14 0.0141(15) 0.0230(18) 0.0137(16) -0.0050(15) 0.0064(13) -0.0074(14)
C15 0.0233(18) 0.0248(19) 0.0195(19) -0.0010(17) 0.0014(15) -0.0049(16)
C16 0.0258(19) 0.0245(19) 0.026(2) -0.0077(17) 0.0099(16) -0.0137(16)
C17 0.0197(17) 0.033(2) 0.028(2) -0.0099(18) -0.0017(15) -0.0117(16)
C18 0.0146(16) 0.0255(19) 0.0136(17) -0.0049(15) 0.0027(13) -0.0053(14)
C19 0.0202(17) 0.032(2) 0.0186(18) -0.0048(17) -0.0014(14) -0.0061(16)
C20 0.0137(16) 0.031(2) 0.033(2) -0.0138(18) 0.0062(15) -0.0055(15)
C21 0.0202(18) 0.024(2) 0.028(2) -0.0004(18) 0.0021(16) 0.0013(16)
C22 0.0201(17) 0.029(2) 0.0221(19) -0.0058(17) -0.0008(15) -0.0061(15)
C23 0.044(2) 0.038(2) 0.045(3) -0.011(2) 0.013(2) -0.031(2)
C24 0.0263(19) 0.034(2) 0.0205(19) -0.0029(18) -0.0049(15) -0.0010(17)
C25 0.0142(15) 0.0112(15) 0.0167(17) -0.0042(14) 0.0012(13) -0.0006(13)
C26 0.0130(15) 0.0187(17) 0.0173(17) -0.0026(15) -0.0004(13) -0.0031(13)
C27 0.0145(15) 0.0207(17) 0.0155(16) -0.0083(15) 0.0025(13) -0.0026(13)
C28 0.0184(17) 0.0125(16) 0.0220(18) -0.0060(15) 0.0028(14) 0.0001(13)
C29 0.0111(15) 0.0166(17) 0.0218(18) -0.0027(15) 0.0004(13) -0.0014(13)
C30 0.0120(14) 0.0150(16) 0.0130(16) -0.0006(14) 0.0018(12) -0.0049(13)
C31 0.0154(15) 0.0183(17) 0.0096(16) -0.0028(14) 0.0009(12) 0.0019(13)
C32 0.0184(16) 0.0186(17) 0.0129(16) -0.0051(15) 0.0014(13) -0.0018(14)
C33 0.0240(18) 0.0197(18) 0.0189(18) -0.0049(16) 0.0043(15) -0.0001(15)
C34 0.0241(18) 0.0223(18) 0.0148(17) -0.0038(16) -0.0011(14) 0.0071(15)
C35 0.0193(16) 0.0238(18) 0.0194(18) -0.0093(16) -0.0066(14) 0.0040(14)
C36 0.0170(16) 0.0233(18) 0.0168(17) -0.0075(15) -0.0019(13) -0.0002(14)
C37 0.0186(16) 0.0093(15) 0.0152(17) 0.0032(14) -0.0019(13) 0.0002(13)
C38 0.0204(17) 0.0135(16) 0.0226(19) -0.0070(15) 0.0023(14) 0.0000(14)
C39 0.0223(18) 0.0237(19) 0.0192(19) -0.0045(16) 0.0066(15) -0.0030(15)
C40 0.033(2) 0.0185(18) 0.0172(18) -0.0022(16) -0.0030(15) 0.0019(16)
C41 0.0279(18) 0.0183(17) 0.0188(18) -0.0014(16) -0.0095(15) -0.0033(15)
C42 0.0171(16) 0.0178(17) 0.0185(18) -0.0006(15) -0.0024(14) -0.0015(14)
C43 0.0205(18) 0.028(2) 0.035(2) -0.0055(18) -0.0062(16) -0.0067(16)
C44 0.032(2) 0.024(2) 0.023(2) -0.0008(18) -0.0026(16) 0.0090(17)
C45 0.0232(19) 0.038(2) 0.0219(19) -0.0033(18) -0.0053(15) -0.0072(17)
C46 0.0161(16) 0.029(2) 0.027(2) -0.0042(18) -0.0012(15) -0.0075(15)
C47 0.051(3) 0.036(2) 0.019(2) -0.002(2) -0.0036(19) -0.002(2)
C48 0.0166(17) 0.028(2) 0.0213(19) -0.0029(17) 0.0048(14) -0.0057(15)
C49 0.0101(14) 0.0130(15) 0.0183(17) -0.0050(14) 0.0006(12) -0.0019(12)
C50 0.0135(15) 0.0106(15) 0.0219(18) 0.0004(14) 0.0006(13) -0.0035(13)
C51 0.0199(17) 0.0094(15) 0.029(2) -0.0004(16) -0.0005(15) -0.0029(14)
C52 0.0183(17) 0.0144(16) 0.036(2) -0.0156(16) -0.0015(15) -0.0006(14)
C53 0.0133(15) 0.0251(18) 0.0195(17) -0.0114(16) -0.0012(13) 0.0017(14)
C54 0.0112(15) 0.0201(17) 0.0202(18) -0.0053(15) -0.0010(13) 0.0009(13)
C55 0.0115(15) 0.0233(18) 0.0126(16) -0.0028(15) 0.0023(12) 0.0023(14)
C56 0.0161(16) 0.0262(19) 0.0240(19) -0.0099(16) -0.0025(14) 0.0030(15)
C57 0.0189(17) 0.034(2) 0.0181(18) -0.0027(17) -0.0042(14) 0.0058(16)
C58 0.0214(18) 0.030(2) 0.0176(18) 0.0008(17) -0.0005(15) 0.0026(16)
C59 0.0194(17) 0.026(2) 0.0181(19) 0.0061(17) 0.0015(15) -0.0020(15)
C60 0.0159(16) 0.0248(19) 0.0159(17) -0.0017(16) 0.0008(13) 0.0024(15)
C61 0.0191(16) 0.0082(15) 0.0202(18) 0.0032(15) 0.0015(14) 0.0041(13)
C62 0.0255(18) 0.0112(16) 0.0205(18) -0.0052(15) 0.0040(15) 0.0031(14)
C63 0.040(2) 0.0141(17) 0.0193(19) -0.0056(16) 0.0000(16) 0.0022(16)
C64 0.046(2) 0.0184(19) 0.0143(19) 0.0046(17) 0.0058(17) 0.0109(18)
C65 0.027(2) 0.037(2) 0.023(2) 0.014(2) 0.0136(17) 0.0020(19)
C66 0.0225(18) 0.027(2) 0.021(2) 0.0129(18) 0.0014(15) -0.0021(16)
C67 0.0213(18) 0.033(2) 0.033(2) -0.0071(19) -0.0099(16) 0.0005(17)
C68 0.0181(18) 0.036(2) 0.022(2) 0.0047(18) -0.0013(15) -0.0051(17)
C69 0.039(2) 0.032(2) 0.024(2) 0.009(2) -0.0073(18) 0.0002(19)
C70 0.0242(19) 0.038(2) 0.0222(19) -0.0071(18) 0.0009(15) -0.0116(17)
C71 0.076(4) 0.027(2) 0.020(2) 0.001(2) 0.010(2) 0.009(2)
C72 0.027(2) 0.061(3) 0.042(3) 0.021(3) -0.002(2) -0.024(2)
C73 0.0163(16) 0.0200(18) 0.0119(16) 0.0002(15) 0.0010(13) 0.0016(14)
C74 0.0199(17) 0.0211(18) 0.0099(16) -0.0006(15) 0.0008(13) 0.0001(14)
C75 0.0203(18) 0.028(2) 0.0207(19) -0.0024(17) 0.0065(15) 0.0028(16)
C76 0.032(2) 0.0209(19) 0.032(2) -0.0087(18) 0.0040(17) 0.0068(17)
C77 0.0262(19) 0.0227(19) 0.026(2) 0.0002(17) 0.0044(16) -0.0025(16)
C78 0.0224(18) 0.0207(18) 0.0146(17) -0.0019(15) 0.0012(14) -0.0021(15)
C79 0.0145(15) 0.0210(18) 0.0133(16) -0.0054(15) 0.0036(13) -0.0015(14)
C80 0.0186(16) 0.0221(18) 0.0152(17) -0.0044(15) 0.0015(13) -0.0038(14)
C81 0.0197(17) 0.0219(19) 0.0187(18) 0.0016(16) -0.0005(14) -0.0060(15)
C82 0.0232(18) 0.0213(18) 0.029(2) -0.0108(17) 0.0002(15) -0.0024(15)
C83 0.0192(17) 0.0271(19) 0.0258(19) -0.0137(17) -0.0090(14) 0.0030(15)
C84 0.0177(17) 0.0266(19) 0.0157(17) -0.0092(16) 0.0011(14) 0.0055(15)
C85 0.0233(17) 0.0157(17) 0.0162(18) -0.0014(15) 0.0041(14) -0.0031(14)
C86 0.0253(18) 0.0086(15) 0.0215(19) -0.0034(15) 0.0002(15) -0.0010(14)
C87 0.0215(18) 0.0215(19) 0.031(2) -0.0041(17) -0.0022(16) 0.0001(15)
C88 0.0226(18) 0.0138(17) 0.028(2) 0.0002(16) 0.0050(16) -0.0044(14)
C89 0.0234(18) 0.0213(18) 0.0184(18) -0.0009(16) 0.0051(15) -0.0058(15)
C90 0.0244(18) 0.0217(18) 0.0177(18) 0.0003(16) 0.0027(15) -0.0059(15)
C91 0.0212(18) 0.028(2) 0.0215(19) -0.0008(17) -0.0028(15) -0.0050(16)
C92 0.031(2) 0.029(2) 0.048(3) -0.009(2) -0.0086(19) -0.0091(18)
C93 0.028(2) 0.038(2) 0.024(2) -0.0061(19) -0.0071(16) 0.0084(18)
C94 0.0273(19) 0.028(2) 0.0210(19) -0.0083(17) 0.0009(15) 0.0015(16)
C95 0.0177(18) 0.040(2) 0.036(2) -0.001(2) 0.0075(17) -0.0042(18)
C96 0.026(2) 0.052(3) 0.019(2) 0.003(2) 0.0052(16) -0.011(2)
C101 0.023(4) 0.067(4) 0.113(5) -0.058(4) -0.021(4) 0.026(3)
C102 0.028(2) 0.054(3) 0.073(4) -0.033(3) -0.010(2) 0.002(2)
C103 0.027(2) 0.078(4) 0.052(3) -0.040(3) -0.006(2) 0.007(2)
C104 0.027(2) 0.068(3) 0.044(3) -0.026(3) 0.0042(19) -0.014(2)
C105 0.048(3) 0.105(5) 0.045(3) -0.027(3) -0.004(3) -0.018(3)
C106 0.061(4) 0.051(4) 0.046(4) -0.016(4) -0.012(3) -0.001(4)
C200 0.061(4) 0.051(4) 0.046(4) -0.016(4) -0.012(3) -0.001(4)
C201 0.023(4) 0.067(4) 0.113(5) -0.058(4) -0.021(4) 0.026(3)
C202 0.028(2) 0.054(3) 0.073(4) -0.033(3) -0.010(2) 0.002(2)
C203 0.027(2) 0.078(4) 0.052(3) -0.040(3) -0.006(2) 0.007(2)
C204 0.027(2) 0.068(3) 0.044(3) -0.026(3) 0.0042(19) -0.014(2)
C205 0.048(3) 0.105(5) 0.045(3) -0.027(3) -0.004(3) -0.018(3)

loop_
_atom_type_symbol
_atom_type_description
_atom_type_scat_dispersion_real
_atom_type_scat_dispersion_imag
_atom_type_scat_source
C C 0.0181 0.0091 'International Tables Vol C Tables 4.2.6.8 and 6.1.1.4'
H H 0.0000 0.0000 'International Tables Vol C Tables 4.2.6.8 and 6.1.1.4'
N N 0.0311 0.0180 'International Tables Vol C Tables 4.2.6.8 and 6.1.1.4'
Cr Cr -0.1635 2.4439 'International Tables Vol C Tables 4.2.6.8 and 6.1.1.4'

loop_
_geom_angle_atom_site_label_1
_geom_angle_atom_site_label_2
_geom_angle_atom_site_label_3
_geom_angle
N2 Cr1 N1 121.49(13)
N2 Cr1 C7 141.17(13)
N1 Cr1 C7 77.74(12)
N2 Cr1 C8 146.25(12)
N1 Cr1 C8 91.81(13)
C7 Cr1 C8 33.78(12)
N4 Cr2 N3 120.11(14)
N4 Cr2 C61 141.97(14)
N3 Cr2 C61 78.38(13)
N3 Cr2A N4 119.80(18)
N3 Cr2A C85 141.10(18)
N4 Cr2A C85 82.63(16)
N3 Cr2A C90 105.56(17)
N4 Cr2A C90 105.01(16)
C85 Cr2A C90 35.54(14)
N1 C1 C6 123.6(3)
N1 C1 C2 118.2(3)
C6 C1 C2 118.2(3)
C1 N1 Cr1 121.8(2)
C1 N1 H1 119.1
Cr1 N1 H1 119.1
C3 C2 C1 121.3(3)
C3 C2 C7 123.1(3)
C1 C2 C7 115.6(3)
C25 N2 Cr1 136.7(2)
C25 N2 H2 111.7
Cr1 N2 H2 111.7
C2 C3 C4 120.4(3)
C2 C3 H3 119.8
C4 C3 H3 119.8
C49 N3 Cr2A 144.9(3)
C49 N3 Cr2 120.4(2)
C49 N3 H3A 119.8
Cr2A N3 H3A 94.0
Cr2 N3 H3A 119.8
C3 C4 C5 119.1(3)
C3 C4 H4 120.4
C5 C4 H4 120.4
C73 N4 Cr2 136.4(3)
C73 N4 Cr2A 113.1(3)
C73 N4 H4A 111.8
Cr2 N4 H4A 111.8
Cr2A N4 H4A 132.8
C6 C5 C4 122.1(3)
C6 C5 H5 118.9
C4 C5 H5 118.9
C5 C6 C1 118.8(3)
C5 C6 C13 121.0(3)
C1 C6 C13 120.2(3)
C8 C7 C12 119.7(3)
C8 C7 C2 120.8(3)
C12 C7 C2 119.5(3)
C8 C7 Cr1 79.0(2)
C12 C7 Cr1 83.1(2)
C2 C7 Cr1 106.0(2)
C9 C8 C7 119.5(3)
C9 C8 C19 120.7(3)
C7 C8 C19 119.6(3)
C9 C8 Cr1 88.7(2)
C7 C8 Cr1 67.2(2)
C19 C8 Cr1 116.8(2)
C8 C9 C10 121.9(3)
C8 C9 H9 119.1
C10 C9 H9 119.1
C11 C10 C9 118.1(3)
C11 C10 C20 121.2(3)
C9 C10 C20 120.6(3)
C10 C11 C12 122.5(3)
C10 C11 H11 118.8
C12 C11 H11 118.8
C11 C12 C7 118.3(3)
C11 C12 C21 120.8(3)
C7 C12 C21 120.9(3)
C14 C13 C18 118.2(3)
C14 C13 C6 119.7(3)
C18 C13 C6 122.1(3)
C13 C14 C15 120.3(3)
C13 C14 C22 120.4(3)
C15 C14 C22 119.3(3)
C16 C15 C14 121.2(4)
C16 C15 H15 119.4
C14 C15 H15 119.4
C17 C16 C15 118.2(4)
C17 C16 C23 121.5(4)
C15 C16 C23 120.3(4)
C16 C17 C18 122.3(4)
C16 C17 H17 118.9
C18 C17 H17 118.9
C17 C18 C13 119.7(3)
C17 C18 C24 120.3(3)
C13 C18 C24 119.9(3)
C8 C19 H19A 109.5
C8 C19 H19B 109.5
H19A C19 H19B 109.5
C8 C19 H19C 109.5
H19A C19 H19C 109.5
H19B C19 H19C 109.5
C10 C20 H20A 109.5
C10 C20 H20B 109.5
H20A C20 H20B 109.5
C10 C20 H20C 109.5
H20A C20 H20C 109.5
H20B C20 H20C 109.5
C12 C21 H21A 109.5
C12 C21 H21B 109.5
H21A C21 H21B 109.5
C12 C21 H21C 109.5
H21A C21 H21C 109.5
H21B C21 H21C 109.5
C14 C22 H22A 109.5
C14 C22 H22B 109.5
H22A C22 H22B 109.5
C14 C22 H22C 109.5
H22A C22 H22C 109.5
H22B C22 H22C 109.5
C16 C23 H23A 109.5
C16 C23 H23B 109.5
H23A C23 H23B 109.5
C16 C23 H23C 109.5
H23A C23 H23C 109.5
H23B C23 H23C 109.5
C18 C24 H24A 109.5
C18 C24 H24B 109.5
H24A C24 H24B 109.5
C18 C24 H24C 109.5
H24A C24 H24C 109.5
H24B C24 H24C 109.5
N2 C25 C30 120.5(3)
N2 C25 C26 120.9(3)
C30 C25 C26 118.6(3)
C27 C26 C25 119.1(3)
C27 C26 C31 120.4(3)
C25 C26 C31 120.5(3)
C28 C27 C26 122.4(3)
C28 C27 H27 118.8
C26 C27 H27 118.8
C27 C28 C29 117.8(3)
C27 C28 H28 121.1
C29 C28 H28 121.1
C30 C29 C28 121.9(3)
C30 C29 H29 119.0
C28 C29 H29 119.0
C29 C30 C25 120.1(3)
C29 C30 C37 119.9(3)
C25 C30 C37 120.0(3)
C36 C31 C32 119.3(3)
C36 C31 C26 120.7(3)
C32 C31 C26 119.9(3)
C33 C32 C31 119.0(3)
C33 C32 C45 120.8(3)
C31 C32 C45 120.3(3)
C32 C33 C34 122.2(4)
C32 C33 H33 118.9
C34 C33 H33 118.9
C35 C34 C33 118.0(3)
C35 C34 C44 120.9(4)
C33 C34 C44 121.1(4)
C36 C35 C34 122.0(3)
C36 C35 H35 119.0
C34 C35 H35 119.0
C35 C36 C31 119.4(3)
C35 C36 C43 120.6(3)
C31 C36 C43 120.1(3)
C42 C37 C38 119.1(3)
C42 C37 C30 120.7(3)
C38 C37 C30 120.1(3)
C39 C38 C37 119.1(3)
C39 C38 C48 120.9(3)
C37 C38 C48 119.9(3)
C38 C39 C40 122.3(4)
C38 C39 H39 118.9
C40 C39 H39 118.9
C41 C40 C39 117.3(4)
C41 C40 C47 122.4(4)
C39 C40 C47 120.3(4)
C40 C41 C42 122.4(4)
C40 C41 H41 118.8
C42 C41 H41 118.8
C41 C42 C37 119.7(3)
C41 C42 C46 120.8(3)
C37 C42 C46 119.4(3)
C36 C43 H43A 109.5
C36 C43 H43B 109.5
H43A C43 H43B 109.5
C36 C43 H43C 109.5
H43A C43 H43C 109.5
H43B C43 H43C 109.5
C34 C44 H44A 109.5
C34 C44 H44B 109.5
H44A C44 H44B 109.5
C34 C44 H44C 109.5
H44A C44 H44C 109.5
H44B C44 H44C 109.5
C32 C45 H45A 109.5
C32 C45 H45B 109.5
H45A C45 H45B 109.5
C32 C45 H45C 109.5
H45A C45 H45C 109.5
H45B C45 H45C 109.5
C42 C46 H46A 109.5
C42 C46 H46B 109.5
H46A C46 H46B 109.5
C42 C46 H46C 109.5
H46A C46 H46C 109.5
H46B C46 H46C 109.5
C40 C47 H47A 109.5
C40 C47 H47B 109.5
H47A C47 H47B 109.5
C40 C47 H47C 109.5
H47A C47 H47C 109.5
H47B C47 H47C 109.5
C38 C48 H48A 109.5
C38 C48 H48B 109.5
H48A C48 H48B 109.5
C38 C48 H48C 109.5
H48A C48 H48C 109.5
H48B C48 H48C 109.5
N3 C49 C50 118.2(3)
N3 C49 C54 123.4(3)
C50 C49 C54 118.4(3)
C51 C50 C49 120.6(3)
C51 C50 C61 121.5(3)
C49 C50 C61 117.9(3)
C50 C51 C52 120.6(3)
C50 C51 H51 119.7
C52 C51 H51 119.7
C53 C52 C51 118.5(3)
C53 C52 H52 120.7
C51 C52 H52 120.7
C52 C53 C54 122.4(4)
C52 C53 H53 118.8
C54 C53 H53 118.8
C53 C54 C49 119.4(3)
C53 C54 C55 120.3(3)
C49 C54 C55 120.3(3)
C60 C55 C56 119.5(3)
C60 C55 C54 119.3(3)
C56 C55 C54 121.2(3)
C57 C56 C55 119.0(4)
C57 C56 C67 120.2(3)
C55 C56 C67 120.8(3)
C56 C57 C58 122.8(4)
C56 C57 H57 118.6
C58 C57 H57 118.6
C59 C58 C57 117.1(4)
C59 C58 C69 120.5(4)
C57 C58 C69 122.4(4)
C58 C59 C60 122.0(4)
C58 C59 H59 119.0
C60 C59 H59 119.0
C59 C60 C55 119.6(3)
C59 C60 C68 120.0(4)
C55 C60 C68 120.4(3)
C66 C61 C62 119.2(4)
C66 C61 C50 120.3(3)
C62 C61 C50 120.4(3)
C66 C61 Cr2 79.5(2)
C62 C61 Cr2 85.7(2)
C50 C61 Cr2 103.2(2)
C63 C62 C61 119.1(3)
C63 C62 C70 120.5(4)
C61 C62 C70 120.4(3)
C64 C63 C62 122.6(4)
C64 C63 H63 118.7
C62 C63 H63 118.7
C65 C64 C63 117.6(4)
C65 C64 C71 121.6(4)
C63 C64 C71 120.7(4)
C64 C65 C66 122.9(4)
C64 C65 H65 118.6
C66 C65 H65 118.6
C61 C66 C65 118.6(4)
C61 C66 C72 120.3(4)
C65 C66 C72 121.1(4)
C56 C67 H67A 109.5
C56 C67 H67B 109.5
H67A C67 H67B 109.5
C56 C67 H67C 109.5
H67A C67 H67C 109.5
H67B C67 H67C 109.5
C60 C68 H68A 109.5
C60 C68 H68B 109.5
H68A C68 H68B 109.5
C60 C68 H68C 109.5
H68A C68 H68C 109.5
H68B C68 H68C 109.5
C58 C69 H69A 109.5
C58 C69 H69B 109.5
H69A C69 H69B 109.5
C58 C69 H69C 109.5
H69A C69 H69C 109.5
H69B C69 H69C 109.5
C62 C70 H70A 109.5
C62 C70 H70B 109.5
H70A C70 H70B 109.5
C62 C70 H70C 109.5
H70A C70 H70C 109.5
H70B C70 H70C 109.5
C64 C71 H71A 109.5
C64 C71 H71B 109.5
H71A C71 H71B 109.5
C64 C71 H71C 109.5
H71A C71 H71C 109.5
H71B C71 H71C 109.5
C66 C72 H72A 109.5
C66 C72 H72B 109.5
H72A C72 H72B 109.5
C66 C72 H72C 109.5
H72A C72 H72C 109.5
H72B C72 H72C 109.5
N4 C73 C74 123.7(3)
N4 C73 C78 118.7(3)
C74 C73 C78 117.6(3)
C75 C74 C73 120.4(4)
C75 C74 C79 118.9(3)
C73 C74 C79 120.7(3)
C76 C75 C74 122.2(4)
C76 C75 H75 118.9
C74 C75 H75 118.9
C75 C76 C77 118.0(4)
C75 C76 H76 121.0
C77 C76 H76 121.0
C78 C77 C76 121.1(4)
C78 C77 H77 119.4
C76 C77 H77 119.4
C77 C78 C73 120.6(3)
C77 C78 C85 119.9(3)
C73 C78 C85 119.5(3)
C80 C79 C84 119.8(3)
C80 C79 C74 119.5(3)
C84 C79 C74 120.7(3)
C81 C80 C79 119.4(3)
C81 C80 C91 120.1(3)
C79 C80 C91 120.5(3)
C80 C81 C82 121.4(4)
C80 C81 H81 119.3
C82 C81 H81 119.3
C83 C82 C81 118.7(4)
C83 C82 C92 121.3(4)
C81 C82 C92 120.0(4)
C82 C83 C84 121.8(4)
C82 C83 H83 119.1
C84 C83 H83 119.1
C83 C84 C79 118.9(3)
C83 C84 C93 119.1(3)
C79 C84 C93 122.0(4)
C86 C85 C90 119.5(3)
C86 C85 C78 120.4(3)
C90 C85 C78 120.1(3)
C86 C85 Cr2A 87.3(2)
C90 C85 Cr2A 80.0(2)
C78 C85 Cr2A 104.4(3)
C87 C86 C85 119.2(4)
C87 C86 C94 120.5(4)
C85 C86 C94 120.2(3)
C88 C87 C86 122.0(4)
C88 C87 H87 119.0
C86 C87 H87 119.0
C89 C88 C87 118.1(3)
C89 C88 C95 120.2(4)
C87 C88 C95 121.7(4)
C88 C89 C90 121.8(4)
C88 C89 H89 119.1
C90 C89 H89 119.1
C89 C90 C85 119.3(4)
C89 C90 C96 120.2(3)
C85 C90 C96 120.5(3)
C89 C90 Cr2A 97.3(3)
C85 C90 Cr2A 64.4(2)
C96 C90 Cr2A 108.6(3)
C80 C91 H91A 109.5
C80 C91 H91B 109.5
H91A C91 H91B 109.5
C80 C91 H91C 109.5
H91A C91 H91C 109.5
H91B C91 H91C 109.5
C82 C92 H92A 109.5
C82 C92 H92B 109.5
H92A C92 H92B 109.5
C82 C92 H92C 109.5
H92A C92 H92C 109.5
H92B C92 H92C 109.5
C84 C93 H93A 109.5
C84 C93 H93B 109.5
H93A C93 H93B 109.5
C84 C93 H93C 109.5
H93A C93 H93C 109.5
H93B C93 H93C 109.5
C86 C94 H94A 109.5
C86 C94 H94B 109.5
H94A C94 H94B 109.5
C86 C94 H94C 109.5
H94A C94 H94C 109.5
H94B C94 H94C 109.5
C88 C95 H95A 109.5
C88 C95 H95B 109.5
H95A C95 H95B 109.5
C88 C95 H95C 109.5
H95A C95 H95C 109.5
H95B C95 H95C 109.5
C90 C96 H96A 109.5
C90 C96 H96B 109.5
H96A C96 H96B 109.5
C90 C96 H96C 109.5
H96A C96 H96C 109.5
H96B C96 H96C 109.5
C101 C102 C103 117.2(5)
C101 C102 H10D 108.0
C103 C102 H10D 108.0
C101 C102 H10E 108.0
C103 C102 H10E 108.0
H10D C102 H10E 107.2
C102 C103 C104 114.0(4)
C102 C103 H10F 108.7
C104 C103 H10F 108.7
C102 C103 H10G 108.7
C104 C103 H10G 108.7
H10F C103 H10G 107.6
C105 C104 C103 113.5(4)
C105 C104 H10H 108.9
C103 C104 H10H 108.9
C105 C104 H10I 108.9
C103 C104 H10I 108.9
H10H C104 H10I 107.7
C106 C105 C104 115.1(5)
C106 C105 H10J 108.5
C104 C105 H10J 108.5
C106 C105 H10K 108.5
C104 C105 H10K 108.5
H10J C105 H10K 107.5
C201 C200 H20D 109.5
C201 C200 H20E 109.5
H20D C200 H20E 109.5
C201 C200 H20F 109.5
H20D C200 H20F 109.5
H20E C200 H20F 109.5
C200 C201 H20G 110.4
C200 C201 H20H 110.4
H20G C201 H20H 108.6

loop_
_geom_bond_atom_site_label_1
_geom_bond_atom_site_label_2
_geom_bond_distance
Cr1 N2 1.943(3)
Cr1 N1 1.977(3)
Cr1 C7 2.338(4)
Cr1 C8 2.488(4)
Cr2 N4 1.947(3)
Cr2 N3 1.976(3)
Cr2 C61 2.370(4)
Cr2A N3 1.861(4)
Cr2A N4 2.066(4)
Cr2A C85 2.198(5)
Cr2A C90 2.399(4)
C1 N1 1.362(5)
C1 C6 1.423(5)
C1 C2 1.425(5)
N1 H1 0.8800
C2 C3 1.378(5)
C2 C7 1.504(5)
N2 C25 1.375(5)
N2 H2 0.8800
C3 C4 1.390(5)
C3 H3 0.9500
N3 C49 1.367(5)
N3 H3A 0.8800
C4 C5 1.399(5)
C4 H4 0.9500
N4 C73 1.369(5)
N4 H4A 0.8800
C5 C6 1.391(5)
C5 H5 0.9500
C6 C13 1.483(5)
C7 C8 1.409(5)
C7 C12 1.427(5)
C8 C9 1.394(5)
C8 C19 1.509(5)
C9 C10 1.398(5)
C9 H9 0.9500
C10 C11 1.392(5)
C10 C20 1.511(5)
C11 C12 1.401(5)
C11 H11 0.9500
C12 C21 1.489(5)
C13 C14 1.401(5)
C13 C18 1.415(5)
C14 C15 1.402(5)
C14 C22 1.508(5)
C15 C16 1.387(6)
C15 H15 0.9500
C16 C17 1.379(6)
C16 C23 1.522(6)
C17 C18 1.388(5)
C17 H17 0.9500
C18 C24 1.515(5)
C19 H19A 0.9800
C19 H19B 0.9800
C19 H19C 0.9800
C20 H20A 0.9800
C20 H20B 0.9800
C20 H20C 0.9800
C21 H21A 0.9800
C21 H21B 0.9800
C21 H21C 0.9800
C22 H22A 0.9800
C22 H22B 0.9800
C22 H22C 0.9800
C23 H23A 0.9800
C23 H23B 0.9800
C23 H23C 0.9800
C24 H24A 0.9800
C24 H24B 0.9800
C24 H24C 0.9800
C25 C30 1.410(5)
C25 C26 1.427(5)
C26 C27 1.387(5)
C26 C31 1.488(5)
C27 C28 1.384(5)
C27 H27 0.9500
C28 C29 1.401(5)
C28 H28 0.9500
C29 C30 1.375(5)
C29 H29 0.9500
C30 C37 1.497(5)
C31 C36 1.409(5)
C31 C32 1.414(5)
C32 C33 1.380(5)
C32 C45 1.505(5)
C33 C34 1.392(5)
C33 H33 0.9500
C34 C35 1.389(5)
C34 C44 1.500(5)
C35 C36 1.380(5)
C35 H35 0.9500
C36 C43 1.505(5)
C37 C42 1.405(5)
C37 C38 1.416(5)
C38 C39 1.386(5)
C38 C48 1.502(5)
C39 C40 1.405(6)
C39 H39 0.9500
C40 C41 1.385(6)
C40 C47 1.507(6)
C41 C42 1.387(5)
C41 H41 0.9500
C42 C46 1.510(5)
C43 H43A 0.9800
C43 H43B 0.9800
C43 H43C 0.9800
C44 H44A 0.9800
C44 H44B 0.9800
C44 H44C 0.9800
C45 H45A 0.9800
C45 H45B 0.9800
C45 H45C 0.9800
C46 H46A 0.9800
C46 H46B 0.9800
C46 H46C 0.9800
C47 H47A 0.9800
C47 H47B 0.9800
C47 H47C 0.9800
C48 H48A 0.9800
C48 H48B 0.9800
C48 H48C 0.9800
C49 C50 1.413(5)
C49 C54 1.416(5)
C50 C51 1.396(5)
C50 C61 1.499(5)
C51 C52 1.401(6)
C51 H51 0.9500
C52 C53 1.384(5)
C52 H52 0.9500
C53 C54 1.393(5)
C53 H53 0.9500
C54 C55 1.501(5)
C55 C60 1.407(5)
C55 C56 1.408(5)
C56 C57 1.384(6)
C56 C67 1.512(6)
C57 C58 1.405(6)
C57 H57 0.9500
C58 C59 1.393(5)
C58 C69 1.506(6)
C59 C60 1.395(5)
C59 H59 0.9500
C60 C68 1.507(5)
C61 C66 1.407(5)
C61 C62 1.410(5)
C62 C63 1.398(6)
C62 C70 1.496(5)
C63 C64 1.382(6)
C63 H63 0.9500
C64 C65 1.371(7)
C64 C71 1.516(6)
C65 C66 1.410(6)
C65 H65 0.9500
C66 C72 1.516(7)
C67 H67A 0.9800
C67 H67B 0.9800
C67 H67C 0.9800
C68 H68A 0.9800
C68 H68B 0.9800
C68 H68C 0.9800
C69 H69A 0.9800
C69 H69B 0.9800
C69 H69C 0.9800
C70 H70A 0.9800
C70 H70B 0.9800
C70 H70C 0.9800
C71 H71A 0.9800
C71 H71B 0.9800
C71 H71C 0.9800
C72 H72A 0.9800
C72 H72B 0.9800
C72 H72C 0.9800
C73 C74 1.411(5)
C73 C78 1.424(5)
C74 C75 1.384(6)
C74 C79 1.503(5)
C75 C76 1.382(6)
C75 H75 0.9500
C76 C77 1.410(6)
C76 H76 0.9500
C77 C78 1.380(6)
C77 H77 0.9500
C78 C85 1.492(5)
C79 C80 1.402(5)
C79 C84 1.404(5)
C80 C81 1.389(5)
C80 C91 1.516(5)
C81 C82 1.392(6)
C81 H81 0.9500
C82 C83 1.374(6)
C82 C92 1.512(6)
C83 C84 1.400(5)
C83 H83 0.9500
C84 C93 1.502(6)
C85 C86 1.402(5)
C85 C90 1.416(5)
C86 C87 1.398(5)
C86 C94 1.516(5)
C87 C88 1.394(6)
C87 H87 0.9500
C88 C89 1.390(6)
C88 C95 1.509(5)
C89 C90 1.396(5)
C89 H89 0.9500
C90 C96 1.507(6)
C91 H91A 0.9800
C91 H91B 0.9800
C91 H91C 0.9800
C92 H92A 0.9800
C92 H92B 0.9800
C92 H92C 0.9800
C93 H93A 0.9800
C93 H93B 0.9800
C93 H93C 0.9800
C94 H94A 0.9800
C94 H94B 0.9800
C94 H94C 0.9800
C95 H95A 0.9800
C95 H95B 0.9800
C95 H95C 0.9800
C96 H96A 0.9800
C96 H96B 0.9800
C96 H96C 0.9800
C101 C102 1.490(6)
C101 H10A 0.9800
C101 H10B 0.9800
C101 H10C 0.9800
C102 C103 1.493(5)
C102 H10D 0.9900
C102 H10E 0.9900
C103 C104 1.499(5)
C103 H10F 0.9900
C103 H10G 0.9900
C104 C105 1.496(5)
C104 H10H 0.9900
C104 H10I 0.9900
C105 C106 1.468(6)
C105 H10J 0.9900
C105 H10K 0.9900
C106 H10L 0.9800
C106 H10M 0.9800
C106 H10N 0.9800
C200 C201 1.483(8)
C200 H20D 0.9800
C200 H20E 0.9800
C200 H20F 0.9800
C201 H20G 0.9900
C201 H20H 0.9900

loop_
_geom_torsion_atom_site_label_1
_geom_torsion_atom_site_label_2
_geom_torsion_atom_site_label_3
_geom_torsion_atom_site_label_4
_geom_torsion
C6 C1 N1 Cr1 175.6(3)
C2 C1 N1 Cr1 -5.6(4)
N2 Cr1 N1 C1 -136.3(3)
C7 Cr1 N1 C1 6.9(3)
C8 Cr1 N1 C1 37.9(3)
N1 C1 C2 C3 179.1(3)
C6 C1 C2 C3 -2.0(5)
N1 C1 C2 C7 -1.5(5)
C6 C1 C2 C7 177.4(3)
N1 Cr1 N2 C25 -96.9(4)
C7 Cr1 N2 C25 151.8(3)
C8 Cr1 N2 C25 93.6(4)
C1 C2 C3 C4 -1.1(6)
C7 C2 C3 C4 179.5(4)
N4 Cr2A N3 C49 -95.8(5)
C85 Cr2A N3 C49 145.9(4)
C90 Cr2A N3 C49 146.2(4)
N4 Cr2A N3 Cr2 -61.85(19)
C85 Cr2A N3 Cr2 179.8(4)
C90 Cr2A N3 Cr2 -179.8(2)
N4 Cr2 N3 C49 -132.0(3)
C61 Cr2 N3 C49 12.1(3)
N4 Cr2 N3 Cr2A 69.8(2)
C61 Cr2 N3 Cr2A -146.1(2)
C2 C3 C4 C5 2.7(6)
N3 Cr2 N4 C73 -94.4(4)
C61 Cr2 N4 C73 154.3(3)
N3 Cr2 N4 Cr2A -62.0(2)
C61 Cr2 N4 Cr2A -173.3(3)
N3 Cr2A N4 C73 -134.6(3)
C85 Cr2A N4 C73 11.5(3)
C90 Cr2A N4 C73 -16.4(3)
N3 Cr2A N4 Cr2 69.1(2)
C85 Cr2A N4 Cr2 -144.8(2)
C90 Cr2A N4 Cr2 -172.7(3)
C3 C4 C5 C6 -1.2(6)
C4 C5 C6 C1 -2.0(5)
C4 C5 C6 C13 174.9(4)
N1 C1 C6 C5 -177.7(3)
C2 C1 C6 C5 3.5(5)
N1 C1 C6 C13 5.3(5)
C2 C1 C6 C13 -173.4(3)
C3 C2 C7 C8 98.9(4)
C1 C2 C7 C8 -80.4(4)
C3 C2 C7 C12 -83.4(5)
C1 C2 C7 C12 97.2(4)
C3 C2 C7 Cr1 -174.5(3)
C1 C2 C7 Cr1 6.1(4)
N2 Cr1 C7 C8 -121.9(2)
N1 Cr1 C7 C8 112.5(2)
N2 Cr1 C7 C12 0.2(3)
N1 Cr1 C7 C12 -125.4(2)
C8 Cr1 C7 C12 122.1(3)
N2 Cr1 C7 C2 119.0(2)
N1 Cr1 C7 C2 -6.6(2)
C8 Cr1 C7 C2 -119.1(3)
C12 C7 C8 C9 -0.8(5)
C2 C7 C8 C9 176.8(3)
Cr1 C7 C8 C9 74.6(3)
C12 C7 C8 C19 175.7(3)
C2 C7 C8 C19 -6.7(5)
Cr1 C7 C8 C19 -108.9(3)
C12 C7 C8 Cr1 -75.4(3)
C2 C7 C8 Cr1 102.2(3)
N2 Cr1 C8 C9 -16.4(3)
N1 Cr1 C8 C9 172.5(2)
C7 Cr1 C8 C9 -123.0(3)
N2 Cr1 C8 C7 106.5(3)
N1 Cr1 C8 C7 -64.6(2)
N2 Cr1 C8 C19 -140.6(3)
N1 Cr1 C8 C19 48.3(3)
C7 Cr1 C8 C19 112.9(3)
C7 C8 C9 C10 1.6(6)
C19 C8 C9 C10 -174.8(3)
Cr1 C8 C9 C10 64.4(3)
C8 C9 C10 C11 -1.4(5)
C8 C9 C10 C20 -179.3(3)
C9 C10 C11 C12 0.4(6)
C20 C10 C11 C12 178.3(4)
C10 C11 C12 C7 0.3(6)
C10 C11 C12 C21 -178.9(4)
C8 C7 C12 C11 -0.2(5)
C2 C7 C12 C11 -177.8(3)
Cr1 C7 C12 C11 -73.3(3)
C8 C7 C12 C21 179.1(4)
C2 C7 C12 C21 1.4(5)
Cr1 C7 C12 C21 105.9(3)
C5 C6 C13 C14 -98.4(4)
C1 C6 C13 C14 78.4(4)
C5 C6 C13 C18 80.8(5)
C1 C6 C13 C18 -102.3(4)
C18 C13 C14 C15 -2.1(5)
C6 C13 C14 C15 177.2(3)
C18 C13 C14 C22 177.5(3)
C6 C13 C14 C22 -3.2(5)
C13 C14 C15 C16 1.4(6)
C22 C14 C15 C16 -178.2(4)
C14 C15 C16 C17 0.1(6)
C14 C15 C16 C23 179.6(4)
C15 C16 C17 C18 -0.9(6)
C23 C16 C17 C18 179.7(4)
C16 C17 C18 C13 0.1(6)
C16 C17 C18 C24 -179.2(4)
C14 C13 C18 C17 1.4(5)
C6 C13 C18 C17 -177.9(3)
C14 C13 C18 C24 -179.3(3)
C6 C13 C18 C24 1.4(5)
Cr1 N2 C25 C30 0.5(5)
Cr1 N2 C25 C26 -178.0(3)
N2 C25 C26 C27 -179.1(3)
C30 C25 C26 C27 2.4(5)
N2 C25 C26 C31 1.2(5)
C30 C25 C26 C31 -177.3(3)
C25 C26 C27 C28 -1.2(5)
C31 C26 C27 C28 178.5(3)
C26 C27 C28 C29 -0.5(5)
C27 C28 C29 C30 0.9(5)
C28 C29 C30 C25 0.3(5)
C28 C29 C30 C37 -179.7(3)
N2 C25 C30 C29 179.5(3)
C26 C25 C30 C29 -2.0(5)
N2 C25 C30 C37 -0.5(5)
C26 C25 C30 C37 178.0(3)
C27 C26 C31 C36 78.6(4)
C25 C26 C31 C36 -101.6(4)
C27 C26 C31 C32 -100.8(4)
C25 C26 C31 C32 78.9(4)
C36 C31 C32 C33 -3.7(5)
C26 C31 C32 C33 175.8(3)
C36 C31 C32 C45 176.4(3)
C26 C31 C32 C45 -4.2(5)
C31 C32 C33 C34 1.1(6)
C45 C32 C33 C34 -179.0(4)
C32 C33 C34 C35 2.1(6)
C32 C33 C34 C44 -177.5(4)
C33 C34 C35 C36 -2.7(6)
C44 C34 C35 C36 176.9(4)
C34 C35 C36 C31 0.1(6)
C34 C35 C36 C43 -179.5(4)
C32 C31 C36 C35 3.1(5)
C26 C31 C36 C35 -176.3(3)
C32 C31 C36 C43 -177.3(3)
C26 C31 C36 C43 3.3(5)
C29 C30 C37 C42 81.4(4)
C25 C30 C37 C42 -98.6(4)
C29 C30 C37 C38 -95.9(4)
C25 C30 C37 C38 84.2(4)
C42 C37 C38 C39 -0.9(5)
C30 C37 C38 C39 176.4(3)
C42 C37 C38 C48 -179.6(3)
C30 C37 C38 C48 -2.3(5)
C37 C38 C39 C40 -1.3(6)
C48 C38 C39 C40 177.3(4)
C38 C39 C40 C41 2.7(6)
C38 C39 C40 C47 -176.4(4)
C39 C40 C41 C42 -2.0(6)
C47 C40 C41 C42 177.2(4)
C40 C41 C42 C37 -0.1(6)
C40 C41 C42 C46 179.0(4)
C38 C37 C42 C41 1.6(5)
C30 C37 C42 C41 -175.7(3)
C38 C37 C42 C46 -177.5(3)
C30 C37 C42 C46 5.2(5)
Cr2A N3 C49 C50 7.3(6)
Cr2 N3 C49 C50 -10.1(4)
Cr2A N3 C49 C54 -172.0(3)
Cr2 N3 C49 C54 170.6(3)
N3 C49 C50 C51 178.3(3)
C54 C49 C50 C51 -2.4(5)
N3 C49 C50 C61 -2.2(5)
C54 C49 C50 C61 177.1(3)
C49 C50 C51 C52 0.3(5)
C61 C50 C51 C52 -179.1(3)
C50 C51 C52 C53 1.2(5)
C51 C52 C53 C54 -0.6(5)
C52 C53 C54 C49 -1.5(5)
C52 C53 C54 C55 175.5(3)
N3 C49 C54 C53 -177.7(3)
C50 C49 C54 C53 3.0(5)
N3 C49 C54 C55 5.3(5)
C50 C49 C54 C55 -174.0(3)
C53 C54 C55 C60 -100.5(4)
C49 C54 C55 C60 76.5(4)
C53 C54 C55 C56 78.6(5)
C49 C54 C55 C56 -104.4(4)
C60 C55 C56 C57 1.9(6)
C54 C55 C56 C57 -177.2(3)
C60 C55 C56 C67 -177.9(4)
C54 C55 C56 C67 3.0(6)
C55 C56 C57 C58 -0.8(6)
C67 C56 C57 C58 179.0(4)
C56 C57 C58 C59 -0.3(6)
C56 C57 C58 C69 178.7(4)
C57 C58 C59 C60 0.3(6)
C69 C58 C59 C60 -178.7(4)
C58 C59 C60 C55 0.8(6)
C58 C59 C60 C68 179.8(4)
C56 C55 C60 C59 -1.9(6)
C54 C55 C60 C59 177.2(3)
C56 C55 C60 C68 179.1(4)
C54 C55 C60 C68 -1.8(5)
C51 C50 C61 C66 -84.9(4)
C49 C50 C61 C66 95.6(4)
C51 C50 C61 C62 97.0(4)
C49 C50 C61 C62 -82.5(4)
C51 C50 C61 Cr2 -170.3(3)
C49 C50 C61 Cr2 10.3(4)
N4 Cr2 C61 C66 -5.5(4)
N3 Cr2 C61 C66 -130.2(3)
N4 Cr2 C61 C62 -126.3(3)
N3 Cr2 C61 C62 109.0(2)
N4 Cr2 C61 C50 113.4(3)
N3 Cr2 C61 C50 -11.3(2)
C66 C61 C62 C63 1.3(5)
C50 C61 C62 C63 179.4(3)
Cr2 C61 C62 C63 76.6(3)
C66 C61 C62 C70 179.6(4)
C50 C61 C62 C70 -2.2(5)
Cr2 C61 C62 C70 -105.0(3)
C61 C62 C63 C64 0.2(6)
C70 C62 C63 C64 -178.2(4)
C62 C63 C64 C65 -1.0(6)
C62 C63 C64 C71 179.3(4)
C63 C64 C65 C66 0.5(6)
C71 C64 C65 C66 -179.9(4)
C62 C61 C66 C65 -1.8(6)
C50 C61 C66 C65 -179.9(4)
Cr2 C61 C66 C65 -80.7(4)
C62 C61 C66 C72 179.6(4)
C50 C61 C66 C72 1.5(6)
Cr2 C61 C66 C72 100.7(4)
C64 C65 C66 C61 0.9(6)
C64 C65 C66 C72 179.5(4)
Cr2 N4 C73 C74 -174.1(3)
Cr2A N4 C73 C74 171.0(3)
Cr2 N4 C73 C78 4.9(6)
Cr2A N4 C73 C78 -10.0(4)
N4 C73 C74 C75 -179.1(4)
C78 C73 C74 C75 1.8(5)
N4 C73 C74 C79 1.2(5)
C78 C73 C74 C79 -177.9(3)
C73 C74 C75 C76 -1.9(6)
C79 C74 C75 C76 177.8(4)
C74 C75 C76 C77 1.0(6)
C75 C76 C77 C78 -0.1(6)
C76 C77 C78 C73 0.1(6)
C76 C77 C78 C85 179.9(4)
N4 C73 C78 C77 180.0(4)
C74 C73 C78 C77 -0.9(5)
N4 C73 C78 C85 0.1(5)
C74 C73 C78 C85 179.2(3)
C75 C74 C79 C80 -105.7(4)
C73 C74 C79 C80 73.9(5)
C75 C74 C79 C84 71.0(5)
C73 C74 C79 C84 -109.4(4)
C84 C79 C80 C81 -0.9(6)
C74 C79 C80 C81 175.8(3)
C84 C79 C80 C91 -179.1(3)
C74 C79 C80 C91 -2.4(5)
C79 C80 C81 C82 0.5(6)
C91 C80 C81 C82 178.7(4)
C80 C81 C82 C83 0.8(6)
C80 C81 C82 C92 178.6(4)
C81 C82 C83 C84 -1.6(6)
C92 C82 C83 C84 -179.4(4)
C82 C83 C84 C79 1.2(6)
C82 C83 C84 C93 -179.9(4)
C80 C79 C84 C83 0.1(5)
C74 C79 C84 C83 -176.6(3)
C80 C79 C84 C93 -178.8(4)
C74 C79 C84 C93 4.5(5)
C77 C78 C85 C86 93.5(5)
C73 C78 C85 C86 -86.6(5)
C77 C78 C85 C90 -84.5(5)
C73 C78 C85 C90 95.4(4)
C77 C78 C85 Cr2A -171.1(3)
C73 C78 C85 Cr2A 8.8(4)
N3 Cr2A C85 C86 -120.0(3)
N4 Cr2A C85 C86 110.4(2)
C90 Cr2A C85 C86 -120.6(3)
N3 Cr2A C85 C90 0.6(4)
N4 Cr2A C85 C90 -129.1(2)
N3 Cr2A C85 C78 119.3(3)
N4 Cr2A C85 C78 -10.3(3)
C90 Cr2A C85 C78 118.7(4)
C90 C85 C86 C87 2.8(6)
C78 C85 C86 C87 -175.1(4)
Cr2A C85 C86 C87 79.7(3)
C90 C85 C86 C94 -177.9(4)
C78 C85 C86 C94 4.1(5)
Cr2A C85 C86 C94 -101.0(3)
C85 C86 C87 C88 -0.6(6)
C94 C86 C87 C88 -179.9(4)
C86 C87 C88 C89 -1.7(6)
C86 C87 C88 C95 177.6(4)
C87 C88 C89 C90 1.7(6)
C95 C88 C89 C90 -177.6(4)
C88 C89 C90 C85 0.5(6)
C88 C89 C90 C96 179.3(4)
C88 C89 C90 Cr2A -64.2(4)
C86 C85 C90 C89 -2.8(6)
C78 C85 C90 C89 175.2(4)
Cr2A C85 C90 C89 -83.9(4)
C86 C85 C90 C96 178.4(4)
C78 C85 C90 C96 -3.6(6)
Cr2A C85 C90 C96 97.4(4)
C86 C85 C90 Cr2A 81.1(3)
C78 C85 C90 Cr2A -100.9(4)
N3 Cr2A C90 C89 -60.6(3)
N4 Cr2A C90 C89 171.9(3)
C85 Cr2A C90 C89 119.0(4)
N3 Cr2A C90 C85 -179.6(3)
N4 Cr2A C90 C85 52.9(3)
N3 Cr2A C90 C96 64.7(3)
N4 Cr2A C90 C96 -62.8(3)
C85 Cr2A C90 C96 -115.6(4)
C101 C102 C103 C104 176.3(5)
C102 C103 C104 C105 -179.4(4)
C103 C104 C105 C106 -172.9(5)
